data_2239369
loop_
_publ_author_name
'Yuan, Cai-Xia'
'Yao, Xu-Mei'
'Zhu, Miao-Li'
'Zhu, Hong-Mei'

_publ_section_title
;
 4-[(5-Chloro-2-hydroxybenzylidene)amino]-3-ethyl-1<i>H</i>-1,2,4-triazole-5(4<i>H</i>)-thione
;
_journal_coeditor_code HB7205
_journal_issue 5
_journal_name_full 'Acta Crystallographica Section E'
_journal_page_first o574
_journal_page_last o575
_journal_paper_doi 10.1107/S1600536814008320
_journal_volume 70
_journal_year 2014
_chemical_formula_iupac 'C11 H11 Cl N4 O S'
_chemical_formula_moiety 'C11 H11 Cl N4 O S'
_chemical_formula_sum 'C11 H11 Cl N4 O S'
_chemical_formula_weight 282.75
_chemical_name_systematic 4-[(5-Chloro-2-hydroxybenzylidene)amino]-3-ethyl-1<i>H</i>-1,2,4-triazole-5(4<i>H</i>)-thione
_space_group_IT_number 4
_symmetry_cell_setting monoclinic
_symmetry_space_group_name_Hall 'P 2yb'
_symmetry_space_group_name_H-M 'P 1 21 1'
_atom_sites_solution_hydrogens geom
_atom_sites_solution_primary direct
_atom_sites_solution_secondary difmap
_audit_creation_method SHELXL-97
_cell_angle_alpha 90.00
_cell_angle_beta 90.997(7)
_cell_angle_gamma 90.00
_cell_formula_units_Z 4
_cell_length_a 6.297(3)
_cell_length_b 16.418(8)
_cell_length_c 12.290(6)
_cell_measurement_reflns_used 1893
_cell_measurement_temperature 298(2)
_cell_measurement_theta_max 20.69
_cell_measurement_theta_min 2.48
_cell_volume 1270.4(11)
_computing_cell_refinement 'SAINT (Bruker, 2000)'
_computing_data_collection 'SMART (Bruker, 2000)'
_computing_data_reduction 'SAINT (Bruker, 2000)'
_computing_molecular_graphics 'SHELXTL (Sheldrick, 2008)'
_computing_publication_material 'SHELXTL (Sheldrick, 2008)'
_computing_structure_refinement 'SHELXL97 (Sheldrick, 2008)'
_computing_structure_solution 'SHELXS97 (Sheldrick, 2008)'
_diffrn_ambient_temperature 298(2)
_diffrn_measured_fraction_theta_full 1.000
_diffrn_measured_fraction_theta_max 1.000
_diffrn_measurement_device_type 'Bruker SMART APEX CCD'
_diffrn_measurement_method '\w scans'
_diffrn_radiation_monochromator graphite
_diffrn_radiation_source 'fine-focus sealed tube'
_diffrn_radiation_type MoK\a
_diffrn_radiation_wavelength 0.71073
_diffrn_reflns_av_R_equivalents 0.0600
_diffrn_reflns_av_sigmaI/netI 0.0404
_diffrn_reflns_limit_h_max 7
_diffrn_reflns_limit_h_min -7
_diffrn_reflns_limit_k_max 19
_diffrn_reflns_limit_k_min -19
_diffrn_reflns_limit_l_max 14
_diffrn_reflns_limit_l_min -14
_diffrn_reflns_number 14098
_diffrn_reflns_theta_full 25.50
_diffrn_reflns_theta_max 25.50
_diffrn_reflns_theta_min 1.66
_exptl_absorpt_coefficient_mu 0.458
_exptl_absorpt_correction_T_max 0.9345
_exptl_absorpt_correction_T_min 0.9140
_exptl_absorpt_correction_type multi-scan
_exptl_absorpt_process_details '(SADABS; Bruker, 2000)'
_exptl_crystal_colour colorless
_exptl_crystal_density_diffrn 1.478
_exptl_crystal_density_method 'not measured'
_exptl_crystal_description block
_exptl_crystal_F_000 584
_exptl_crystal_size_max 0.20
_exptl_crystal_size_mid 0.20
_exptl_crystal_size_min 0.15
_refine_diff_density_max 0.172
_refine_diff_density_min -0.274
_refine_ls_abs_structure_details 'Flack (1983), 2274 Friedel pairs'
_refine_ls_abs_structure_Flack 0.03(10)
_refine_ls_extinction_method none
_refine_ls_goodness_of_fit_ref 1.025
_refine_ls_hydrogen_treatment constr
_refine_ls_matrix_type full
_refine_ls_number_parameters 329
_refine_ls_number_reflns 2451
_refine_ls_number_restraints 1
_refine_ls_restrained_S_all 1.025
_refine_ls_R_factor_all 0.0544
_refine_ls_R_factor_gt 0.0368
_refine_ls_shift/su_max 0.000
_refine_ls_shift/su_mean 0.000
_refine_ls_structure_factor_coef Fsqd
_refine_ls_weighting_details 'calc w=1/[\s^2^(Fo^2^)+(0.0375P)^2^+0.1830P] where P=(Fo^2^+2Fc^2^)/3'
_refine_ls_weighting_scheme calc
_refine_ls_wR_factor_gt 0.0764
_refine_ls_wR_factor_ref 0.0841
_reflns_number_gt 1924
_reflns_number_total 2451
_reflns_threshold_expression I>2\s(I)
_cod_data_source_file hb7205sup1.cif
_cod_data_source_block I
_cod_original_cell_volume 1270.2(10)
_cod_original_sg_symbol_Hall 'P 2yb '
_cod_original_sg_symbol_H-M 'P 21 '
_cod_database_code 2239369
_cod_database_fobs_code 2239369

loop_
_symmetry_equiv_pos_as_xyz
'x, y, z'
'-x, y+1/2, -z'

loop_
_atom_site_type_symbol
_atom_site_label
_atom_site_fract_x
_atom_site_fract_y
_atom_site_fract_z
_atom_site_U_iso_or_equiv
_atom_site_adp_type
_atom_site_calc_flag
_atom_site_refinement_flags
_atom_site_occupancy
_atom_site_symmetry_multiplicity
Cl Cl1 0.3625(2) 0.60813(11) 1.00331(11) 0.0760(5) Uani d . 1 1
N N1 0.2557(6) 0.7267(3) 0.2890(3) 0.0444(10) Uani d . 1 1
H H1 0.3494 0.7463 0.2461 0.053 Uiso calc R 1 1
N N2 0.0832(7) 0.6828(3) 0.2520(3) 0.0438(11) Uani d . 1 1
N N3 0.0891(6) 0.6948(3) 0.4301(3) 0.0347(10) Uani d . 1 1
N N4 0.0053(6) 0.6921(3) 0.5349(3) 0.0377(10) Uani d . 1 1
O O1 -0.2784(6) 0.7242(3) 0.6907(3) 0.0543(11) Uani d . 1 1
H H1A -0.2346 0.7258 0.6283 0.081 Uiso calc R 1 1
S S1 0.44562(18) 0.78763(8) 0.47087(9) 0.0436(3) Uani d . 1 1
C C1 0.2662(7) 0.7364(3) 0.3962(3) 0.0364(11) Uani d . 1 1
C C2 -0.0177(8) 0.6646(3) 0.3409(4) 0.0377(12) Uani d . 1 1
C C3 -0.2158(8) 0.6175(3) 0.3463(4) 0.0453(12) Uani d . 1 1
H H3A -0.3226 0.6503 0.3816 0.054 Uiso calc R 1 1
H H3B -0.1909 0.5695 0.3908 0.054 Uiso calc R 1 1
C C4 -0.3003(8) 0.5911(3) 0.2359(4) 0.0518(14) Uani d . 1 1
H H4A -0.1964 0.5578 0.2009 0.078 Uiso calc R 1 1
H H4B -0.3294 0.6383 0.1921 0.078 Uiso calc R 1 1
H H4C -0.4287 0.5605 0.2447 0.078 Uiso calc R 1 1
C C5 0.1366(8) 0.6718(3) 0.6103(4) 0.0393(13) Uani d . 1 1
H H5 0.2741 0.6570 0.5923 0.047 Uiso calc R 1 1
C C6 0.0756(8) 0.6715(3) 0.7232(4) 0.0368(12) Uani d . 1 1
C C7 -0.1230(8) 0.6988(3) 0.7578(4) 0.0411(13) Uani d . 1 1
C C8 -0.1660(8) 0.7003(3) 0.8684(4) 0.0523(14) Uani d . 1 1
H H8 -0.2956 0.7203 0.8918 0.063 Uiso calc R 1 1
C C9 -0.0194(9) 0.6725(4) 0.9431(4) 0.0572(15) Uani d . 1 1
H H9 -0.0502 0.6730 1.0168 0.069 Uiso calc R 1 1
C C10 0.1759(9) 0.6436(3) 0.9084(4) 0.0497(14) Uani d . 1 1
C C11 0.2243(8) 0.6449(3) 0.8005(4) 0.0456(14) Uani d . 1 1
H H11 0.3576 0.6278 0.7785 0.055 Uiso calc R 1 1
Cl Cl2 -0.3045(2) 0.97311(11) -0.41889(11) 0.0672(5) Uani d . 1 1
N N5 -0.2140(6) 0.8673(3) 0.2996(3) 0.0477(11) Uani d . 1 1
H H5A -0.3078 0.8485 0.3430 0.057 Uiso calc R 1 1
N N6 -0.0421(7) 0.9120(3) 0.3347(3) 0.0471(11) Uani d . 1 1
N N7 -0.0462(6) 0.8961(2) 0.1579(3) 0.0360(10) Uani d . 1 1
N N8 0.0415(6) 0.8959(3) 0.0537(3) 0.0404(10) Uani d . 1 1
O O2 0.3237(5) 0.8558(3) -0.1000(3) 0.0567(10) Uani d . 1 1
H H2 0.2853 0.8632 -0.0374 0.085 Uiso calc R 1 1
S S2 -0.40057(19) 0.80215(8) 0.11776(9) 0.0453(3) Uani d . 1 1
C C12 -0.2233(7) 0.8553(3) 0.1915(4) 0.0365(11) Uani d . 1 1
C C13 0.0582(8) 0.9277(3) 0.2478(4) 0.0389(12) Uani d . 1 1
C C14 0.2574(8) 0.9764(4) 0.2401(4) 0.0488(13) Uani d . 1 1
H H14A 0.2321 1.0232 0.1935 0.059 Uiso calc R 1 1
H H14B 0.3670 0.9434 0.2075 0.059 Uiso calc R 1 1
C C15 0.3339(9) 1.0054(3) 0.3517(4) 0.0591(15) Uani d . 1 1
H H15A 0.3540 0.9593 0.3988 0.089 Uiso calc R 1 1
H H15B 0.2298 1.0412 0.3820 0.089 Uiso calc R 1 1
H H15C 0.4659 1.0340 0.3448 0.089 Uiso calc R 1 1
C C16 -0.0890(8) 0.9128(3) -0.0232(4) 0.0376(13) Uani d . 1 1
H H16 -0.2273 0.9275 -0.0064 0.045 Uiso calc R 1 1
C C17 -0.0282(8) 0.9097(3) -0.1362(4) 0.0363(12) Uani d . 1 1
C C18 0.1690(8) 0.8807(3) -0.1703(4) 0.0400(12) Uani d . 1 1
C C19 0.2111(8) 0.8760(3) -0.2799(4) 0.0463(14) Uani d . 1 1
H H19 0.3395 0.8542 -0.3024 0.056 Uiso calc R 1 1
C C20 0.0655(8) 0.9030(3) -0.3562(4) 0.0440(14) Uani d . 1 1
H H20 0.0955 0.8999 -0.4299 0.053 Uiso calc R 1 1
C C21 -0.1263(9) 0.9350(3) -0.3228(4) 0.0423(13) Uani d . 1 1
C C22 -0.1739(8) 0.9368(3) -0.2148(4) 0.0417(13) Uani d . 1 1
H H22 -0.3053 0.9563 -0.1935 0.050 Uiso calc R 1 1

loop_
_atom_site_aniso_label
_atom_site_aniso_U_11
_atom_site_aniso_U_22
_atom_site_aniso_U_33
_atom_site_aniso_U_12
_atom_site_aniso_U_13
_atom_site_aniso_U_23
Cl1 0.0791(11) 0.1054(14) 0.0429(8) -0.0219(10) -0.0152(7) 0.0181(8)
N1 0.041(2) 0.065(3) 0.027(2) -0.005(2) 0.0082(18) 0.003(2)
N2 0.042(3) 0.061(3) 0.029(2) -0.002(2) 0.0026(19) -0.002(2)
N3 0.036(2) 0.044(3) 0.024(2) 0.000(2) 0.0078(17) 0.0003(18)
N4 0.040(2) 0.050(3) 0.024(2) 0.001(2) 0.0079(18) 0.0020(19)
O1 0.048(2) 0.078(3) 0.037(2) 0.010(2) 0.0084(18) 0.002(2)
S1 0.0429(7) 0.0589(8) 0.0293(6) -0.0055(6) 0.0057(5) -0.0008(6)
C1 0.038(3) 0.045(3) 0.026(3) 0.008(2) 0.007(2) 0.006(2)
C2 0.039(3) 0.041(3) 0.033(3) 0.009(2) 0.000(2) 0.000(2)
C3 0.046(3) 0.052(3) 0.039(3) 0.000(3) 0.005(2) -0.004(2)
C4 0.060(3) 0.046(3) 0.049(3) -0.007(3) -0.008(3) 0.000(3)
C5 0.043(3) 0.043(3) 0.032(3) -0.002(2) 0.009(2) 0.002(2)
C6 0.042(3) 0.041(3) 0.027(3) -0.006(2) 0.007(2) 0.001(2)
C7 0.049(3) 0.046(3) 0.029(3) -0.010(3) 0.010(2) -0.002(2)
C8 0.055(3) 0.066(4) 0.037(3) -0.005(3) 0.014(3) -0.004(3)
C9 0.069(4) 0.072(4) 0.031(3) -0.024(3) 0.017(3) -0.005(3)
C10 0.062(4) 0.060(4) 0.026(3) -0.021(3) -0.003(2) 0.004(2)
C11 0.048(3) 0.050(3) 0.039(3) -0.007(3) 0.007(2) -0.001(3)
Cl2 0.0642(9) 0.1033(13) 0.0339(7) 0.0065(9) -0.0054(6) 0.0041(8)
N5 0.045(3) 0.073(3) 0.025(2) -0.002(2) 0.0093(19) 0.002(2)
N6 0.045(3) 0.066(3) 0.030(2) 0.000(2) 0.003(2) -0.006(2)
N7 0.040(2) 0.048(3) 0.020(2) 0.006(2) 0.0032(17) 0.0036(18)
N8 0.044(2) 0.050(3) 0.027(2) 0.002(2) 0.0106(19) 0.0017(19)
O2 0.051(2) 0.082(3) 0.037(2) 0.018(2) 0.0077(17) 0.005(2)
S2 0.0447(7) 0.0605(9) 0.0308(6) -0.0031(7) 0.0049(5) 0.0026(6)
C12 0.036(3) 0.045(3) 0.029(3) 0.005(2) 0.005(2) 0.002(2)
C13 0.039(3) 0.050(3) 0.028(3) 0.008(2) 0.004(2) -0.004(2)
C14 0.052(3) 0.053(3) 0.042(3) 0.001(3) 0.006(2) -0.002(3)
C15 0.064(4) 0.058(4) 0.054(3) -0.014(3) -0.011(3) 0.001(3)
C16 0.041(3) 0.037(3) 0.034(3) 0.001(2) 0.009(2) 0.006(2)
C17 0.044(3) 0.034(3) 0.031(3) -0.009(2) 0.010(2) -0.002(2)
C18 0.045(3) 0.042(3) 0.034(3) 0.001(2) 0.007(2) 0.001(2)
C19 0.052(3) 0.048(3) 0.039(3) -0.004(3) 0.017(3) -0.008(3)
C20 0.056(3) 0.051(3) 0.025(3) -0.003(3) 0.011(2) -0.005(2)
C21 0.051(3) 0.047(3) 0.029(3) -0.005(3) -0.003(2) 0.002(2)
C22 0.040(3) 0.052(3) 0.034(3) 0.003(2) 0.005(2) 0.001(2)

loop_
_atom_type_symbol
_atom_type_description
_atom_type_scat_dispersion_real
_atom_type_scat_dispersion_imag
_atom_type_scat_source
C C 0.0033 0.0016 'International Tables Vol C Tables 4.2.6.8 and 6.1.1.4'
H H 0.0000 0.0000 'International Tables Vol C Tables 4.2.6.8 and 6.1.1.4'
N N 0.0061 0.0033 'International Tables Vol C Tables 4.2.6.8 and 6.1.1.4'
O O 0.0106 0.0060 'International Tables Vol C Tables 4.2.6.8 and 6.1.1.4'
S S 0.1246 0.1234 'International Tables Vol C Tables 4.2.6.8 and 6.1.1.4'
Cl Cl 0.1484 0.1585 'International Tables Vol C Tables 4.2.6.8 and 6.1.1.4'

loop_
_geom_angle_atom_site_label_1
_geom_angle_atom_site_label_2
_geom_angle_atom_site_label_3
_geom_angle
_geom_angle_publ_flag
C1 N1 N2 114.6(4) n
C1 N1 H1 122.7 ?
N2 N1 H1 122.7 ?
C2 N2 N1 103.7(4) ?
C2 N3 C1 109.0(4) ?
C2 N3 N4 122.5(4) ?
C1 N3 N4 127.8(4) n
C5 N4 N3 115.2(4) ?
C7 O1 H1A 109.5 ?
N1 C1 N3 102.4(4) ?
N1 C1 S1 128.8(4) ?
N3 C1 S1 128.8(3) n
N2 C2 N3 110.3(4) ?
N2 C2 C3 125.7(4) ?
N3 C2 C3 124.0(4) ?
C2 C3 C4 113.3(4) n
C2 C3 H3A 108.9 ?
C4 C3 H3A 108.9 ?
C2 C3 H3B 108.9 ?
C4 C3 H3B 108.9 ?
H3A C3 H3B 107.7 ?
C3 C4 H4A 109.5 ?
C3 C4 H4B 109.5 ?
H4A C4 H4B 109.5 ?
C3 C4 H4C 109.5 ?
H4A C4 H4C 109.5 ?
H4B C4 H4C 109.5 ?
N4 C5 C6 121.2(5) ?
N4 C5 H5 119.4 ?
C6 C5 H5 119.4 ?
C11 C6 C7 119.0(4) ?
C11 C6 C5 118.0(5) ?
C7 C6 C5 122.9(5) ?
O1 C7 C8 116.4(4) ?
O1 C7 C6 124.1(4) ?
C8 C7 C6 119.5(5) ?
C9 C8 C7 120.6(5) ?
C9 C8 H8 119.7 ?
C7 C8 H8 119.7 ?
C8 C9 C10 119.8(5) ?
C8 C9 H9 120.1 ?
C10 C9 H9 120.1 ?
C11 C10 C9 120.4(5) ?
C11 C10 Cl1 119.8(4) ?
C9 C10 Cl1 119.9(4) ?
C10 C11 C6 120.6(5) ?
C10 C11 H11 119.7 ?
C6 C11 H11 119.7 ?
C12 N5 N6 114.2(4) ?
C12 N5 H5A 122.9 ?
N6 N5 H5A 122.9 ?
C13 N6 N5 104.2(4) ?
C12 N7 C13 108.8(4) ?
C12 N7 N8 127.5(4) ?
C13 N7 N8 122.8(4) ?
C16 N8 N7 114.8(4) ?
C18 O2 H2 109.5 ?
N5 C12 N7 101.8(4) ?
N5 C12 S2 129.0(4) ?
N7 C12 S2 129.1(3) ?
N6 C13 N7 111.0(5) ?
N6 C13 C14 126.2(5) ?
N7 C13 C14 122.8(4) ?
C13 C14 C15 111.3(4) ?
C13 C14 H14A 109.4 ?
C15 C14 H14A 109.4 ?
C13 C14 H14B 109.4 ?
C15 C14 H14B 109.4 ?
H14A C14 H14B 108.0 ?
C14 C15 H15A 109.5 ?
C14 C15 H15B 109.5 ?
H15A C15 H15B 109.5 ?
C14 C15 H15C 109.5 ?
H15A C15 H15C 109.5 ?
H15B C15 H15C 109.5 ?
N8 C16 C17 121.8(5) ?
N8 C16 H16 119.1 ?
C17 C16 H16 119.1 ?
C22 C17 C18 118.5(5) ?
C22 C17 C16 118.2(5) ?
C18 C17 C16 123.4(5) ?
O2 C18 C19 117.2(4) ?
O2 C18 C17 122.9(4) ?
C19 C18 C17 119.9(5) ?
C20 C19 C18 120.7(5) ?
C20 C19 H19 119.7 ?
C18 C19 H19 119.7 ?
C19 C20 C21 119.7(5) ?
C19 C20 H20 120.1 ?
C21 C20 H20 120.1 ?
C22 C21 C20 120.2(5) ?
C22 C21 Cl2 120.3(4) ?
C20 C21 Cl2 119.5(4) ?
C21 C22 C17 120.9(5) ?
C21 C22 H22 119.5 ?
C17 C22 H22 119.5 ?

loop_
_geom_bond_atom_site_label_1
_geom_bond_atom_site_label_2
_geom_bond_distance
_geom_bond_publ_flag
Cl1 C10 1.741(5) n
N1 C1 1.327(6) n
N1 N2 1.375(6) n
N1 H1 0.8600 ?
N2 C2 1.308(7) n
N3 C2 1.370(6) ?
N3 C1 1.378(6) ?
N3 N4 1.401(5) n
N4 C5 1.275(6) n
O1 C7 1.335(6) n
O1 H1A 0.8200 ?
S1 C1 1.670(5) n
C2 C3 1.470(7) ?
C3 C4 1.512(6) ?
C3 H3A 0.9700 ?
C3 H3B 0.9700 ?
C4 H4A 0.9600 ?
C4 H4B 0.9600 ?
C4 H4C 0.9600 ?
C5 C6 1.446(6) ?
C5 H5 0.9300 ?
C6 C11 1.392(7) ?
C6 C7 1.402(7) ?
C7 C8 1.390(6) ?
C8 C9 1.369(7) ?
C8 H8 0.9300 ?
C9 C10 1.392(8) ?
C9 H9 0.9300 ?
C10 C11 1.366(6) ?
C11 H11 0.9300 ?
Cl2 C21 1.732(5) ?
N5 C12 1.342(6) ?
N5 N6 1.371(5) ?
N5 H5A 0.8600 ?
N6 C13 1.277(7) ?
N7 C12 1.370(6) ?
N7 C13 1.377(6) ?
N7 N8 1.403(5) ?
N8 C16 1.272(6) ?
O2 C18 1.355(5) ?
O2 H2 0.8200 ?
S2 C12 1.672(5) ?
C13 C14 1.492(7) ?
C14 C15 1.522(6) ?
C14 H14A 0.9700 ?
C14 H14B 0.9700 ?
C15 H15A 0.9600 ?
C15 H15B 0.9600 ?
C15 H15C 0.9600 ?
C16 C17 1.448(7) ?
C16 H16 0.9300 ?
C17 C22 1.394(7) ?
C17 C18 1.400(7) ?
C18 C19 1.380(7) ?
C19 C20 1.373(7) ?
C19 H19 0.9300 ?
C20 C21 1.386(7) ?
C20 H20 0.9300 ?
C21 C22 1.366(7) ?
C22 H22 0.9300 ?

loop_
_geom_hbond_atom_site_label_D
_geom_hbond_atom_site_label_H
_geom_hbond_atom_site_label_A
_geom_hbond_site_symmetry_A
_geom_hbond_distance_DH
_geom_hbond_distance_HA
_geom_hbond_distance_DA
_geom_hbond_angle_DHA
_geom_hbond_publ_flag
N1 H1 S2 1_655 0.86 2.43 3.287(4) 177 y
N5 H5A S1 1_455 0.86 2.44 3.300(4) 176 y
O1 H1A N4 . 0.82 1.99 2.693(5) 143 y
O2 H2 N8 . 0.82 1.99 2.699(5) 144 y
C15 H15A S1 . 0.96 3.01 3.922(6) 160 y
C4 H4B S2 . 0.96 2.87 3.805(6) 164 y
Cg1 . Cg2 . . . 3.631(3) . ?
Cg3 . Cg4 1_556 . . 3.981(4) . ?

loop_
_geom_torsion_atom_site_label_1
_geom_torsion_atom_site_label_2
_geom_torsion_atom_site_label_3
_geom_torsion_atom_site_label_4
_geom_torsion
C1 N1 N2 C2 0.1(6)
C2 N3 N4 C5 137.3(5)
C1 N3 N4 C5 -53.0(7)
N2 N1 C1 N3 0.8(5)
N2 N1 C1 S1 -178.1(4)
C2 N3 C1 N1 -1.3(5)
N4 N3 C1 N1 -172.1(4)
C2 N3 C1 S1 177.6(4)
N4 N3 C1 S1 6.8(7)
N1 N2 C2 N3 -0.9(5)
N1 N2 C2 C3 180.0(5)
C1 N3 C2 N2 1.5(6)
N4 N3 C2 N2 172.8(4)
C1 N3 C2 C3 -179.4(5)
N4 N3 C2 C3 -8.0(7)
N2 C2 C3 C4 -0.8(7)
N3 C2 C3 C4 -179.8(5)
N3 N4 C5 C6 176.1(4)
N4 C5 C6 C11 177.0(5)
N4 C5 C6 C7 -4.9(8)
C11 C6 C7 O1 -178.7(5)
C5 C6 C7 O1 3.2(8)
C11 C6 C7 C8 1.2(8)
C5 C6 C7 C8 -176.9(5)
O1 C7 C8 C9 177.5(5)
C6 C7 C8 C9 -2.4(8)
C7 C8 C9 C10 0.9(9)
C8 C9 C10 C11 1.8(8)
C8 C9 C10 Cl1 -179.9(4)
C9 C10 C11 C6 -3.0(8)
Cl1 C10 C11 C6 178.7(4)
C7 C6 C11 C10 1.5(8)
C5 C6 C11 C10 179.7(5)
C12 N5 N6 C13 -0.4(6)
C12 N7 N8 C16 52.0(6)
C13 N7 N8 C16 -139.5(5)
N6 N5 C12 N7 -0.6(5)
N6 N5 C12 S2 177.7(4)
C13 N7 C12 N5 1.3(5)
N8 N7 C12 N5 171.1(4)
C13 N7 C12 S2 -177.0(4)
N8 N7 C12 S2 -7.2(7)
N5 N6 C13 N7 1.3(5)
N5 N6 C13 C14 179.0(5)
C12 N7 C13 N6 -1.7(6)
N8 N7 C13 N6 -172.1(4)
C12 N7 C13 C14 -179.5(5)
N8 N7 C13 C14 10.1(7)
N6 C13 C14 C15 0.9(8)
N7 C13 C14 C15 178.4(4)
N7 N8 C16 C17 -175.6(4)
N8 C16 C17 C22 -173.7(5)
N8 C16 C17 C18 6.4(8)
C22 C17 C18 O2 177.7(5)
C16 C17 C18 O2 -2.5(8)
C22 C17 C18 C19 -3.0(8)
C16 C17 C18 C19 176.8(5)
O2 C18 C19 C20 -177.5(5)
C17 C18 C19 C20 3.2(8)
C18 C19 C20 C21 -0.4(8)
C19 C20 C21 C22 -2.5(8)
C19 C20 C21 Cl2 177.2(4)
C20 C21 C22 C17 2.6(8)
Cl2 C21 C22 C17 -177.1(4)
C18 C17 C22 C21 0.2(8)
C16 C17 C22 C21 -179.7(5)
